data_7058557
loop_
_publ_author_name
'Cavalcante, C\'assia de Q. O.'
'Arcanjo, Daniel da S.'
'Silva, Guilherme G. da'
'Oliveira, Di\^ego M. de'
'Gatto, Claudia C.'

_publ_section_title
;
 Solution and solid behavior of mono and binuclear zinc(ii) and nickel(ii)
 complexes with dithiocarbazates: X-ray analysis, mass spectrometry and
 cytotoxicity against cancer cell lines
;
_journal_issue 28
_journal_name_full 'New Journal of Chemistry'
_journal_page_first 11209
_journal_paper_doi 10.1039/C9NJ01814J
_journal_volume 43
_journal_year 2019
_chemical_formula_moiety 'C30 H26 N8 O4 S4 Zn'
_chemical_formula_sum 'C30 H26 N8 O4 S4 Zn'
_chemical_formula_weight 756.20
_space_group_crystal_system triclinic
_space_group_IT_number 2
_space_group_name_Hall '-P 1'
_space_group_name_H-M_alt 'P -1'
_symmetry_space_group_name_Hall '-P 1'
_symmetry_space_group_name_H-M 'P -1'
_atom_sites_solution_hydrogens geom
_audit_creation_method SHELXL-2018/3
_audit_update_record
;
2019-03-26 deposited with the CCDC.    2019-06-21 downloaded from the CCDC.
;
_cell_angle_alpha 97.760(3)
_cell_angle_beta 95.587(2)
_cell_angle_gamma 102.765(2)
_cell_formula_units_Z 2
_cell_length_a 8.0988(3)
_cell_length_b 13.9935(5)
_cell_length_c 15.0098(6)
_cell_measurement_reflns_used 5585
_cell_measurement_temperature 296(2)
_cell_measurement_theta_max 23.0270
_cell_measurement_theta_min 2.6013
_cell_volume 1629.53(11)
_computing_cell_refinement 'SAINT V8.18C (Bruker AXS Inc.)'
_computing_data_collection 'Bruker Instrument Service v2011.2.0.0'
_computing_data_reduction 'SAINT V8.18C (Bruker AXS Inc.)'
_computing_molecular_graphics 'Bruker SHELXTL'
_computing_publication_material 'Bruker SHELXTL'
_computing_structure_refinement 'SHELXL-2018/3 (Sheldrick, 2018)'
_computing_structure_solution 'SHELXS-97 (Sheldrick, 2008)'
_diffrn_ambient_temperature 296(2)
_diffrn_measured_fraction_theta_full 1.000
_diffrn_measured_fraction_theta_max 0.987
_diffrn_measurement_device_type 'Bruker APEX-II CCD'
_diffrn_measurement_method '\f and \w scans'
_diffrn_radiation_type MoK\a
_diffrn_radiation_wavelength 0.71073
_diffrn_reflns_av_R_equivalents 0.0457
_diffrn_reflns_av_unetI/netI 0.0511
_diffrn_reflns_Laue_measured_fraction_full 1.000
_diffrn_reflns_Laue_measured_fraction_max 0.987
_diffrn_reflns_limit_h_max 10
_diffrn_reflns_limit_h_min -10
_diffrn_reflns_limit_k_max 18
_diffrn_reflns_limit_k_min -18
_diffrn_reflns_limit_l_max 18
_diffrn_reflns_limit_l_min -19
_diffrn_reflns_number 29782
_diffrn_reflns_point_group_measured_fraction_full 1.000
_diffrn_reflns_point_group_measured_fraction_max 0.987
_diffrn_reflns_theta_full 25.242
_diffrn_reflns_theta_max 27.593
_diffrn_reflns_theta_min 1.381
_diffrn_source 'sealed tube'
_exptl_absorpt_coefficient_mu 1.060
_exptl_absorpt_correction_T_max 0.92
_exptl_absorpt_correction_T_min 0.78
_exptl_absorpt_correction_type multi-scan
_exptl_absorpt_process_details 'SADABS V2008/1 (Bruker AXS)'
_exptl_crystal_colour yellow
_exptl_crystal_density_diffrn 1.541
_exptl_crystal_description block
_exptl_crystal_F_000 776
_exptl_crystal_size_max 0.465
_exptl_crystal_size_mid 0.228
_exptl_crystal_size_min 0.078
_refine_diff_density_max 0.338
_refine_diff_density_min -0.393
_refine_diff_density_rms 0.064
_refine_ls_extinction_method none
_refine_ls_goodness_of_fit_ref 1.044
_refine_ls_hydrogen_treatment constr
_refine_ls_matrix_type full
_refine_ls_number_parameters 426
_refine_ls_number_reflns 7474
_refine_ls_number_restraints 0
_refine_ls_restrained_S_all 1.044
_refine_ls_R_factor_all 0.0758
_refine_ls_R_factor_gt 0.0418
_refine_ls_shift/su_max 0.001
_refine_ls_shift/su_mean 0.000
_refine_ls_structure_factor_coef Fsqd
_refine_ls_weighting_details 'w=1/[\s^2^(Fo^2^)+(0.0396P)^2^+0.4166P] where P=(Fo^2^+2Fc^2^)/3'
_refine_ls_weighting_scheme calc
_refine_ls_wR_factor_gt 0.0871
_refine_ls_wR_factor_ref 0.1022
_reflns_Friedel_coverage 0.000
_reflns_number_gt 4966
_reflns_number_total 7474
_reflns_threshold_expression 'I > 2\s(I)'
_cod_data_source_file c9nj01814j2.cif
_cod_data_source_block shelx_CCDC1
_cod_depositor_comments 'Adding full bibliography for 7058556--7058559.cif.'
_cod_database_code 7058557
_shelx_space_group_comment
;
The symmetry employed for this shelxl refinement is uniquely defined
by the following loop, which should always be used as a source of
symmetry information in preference to the above space-group names.
They are only intended as comments.
;
_shelx_estimated_absorpt_t_min 0.638
_shelx_estimated_absorpt_t_max 0.922

loop_
_space_group_symop_operation_xyz
'x, y, z'
'-x, -y, -z'

loop_
_atom_site_label
_atom_site_type_symbol
_atom_site_fract_x
_atom_site_fract_y
_atom_site_fract_z
_atom_site_U_iso_or_equiv
_atom_site_adp_type
_atom_site_occupancy
_atom_site_site_symmetry_order
_atom_site_calc_flag
_atom_site_refinement_flags_posn
_atom_site_refinement_flags_adp
N6 N 0.4805(3) 0.64239(14) 0.55717(14) 0.0355(5) Uani 1 1 d . .
Zn1 Zn 0.68926(4) 0.76370(2) 0.61354(2) 0.03775(11) Uani 1 1 d . .
S1 S 0.95997(9) 0.73473(5) 0.67985(6) 0.0499(2) Uani 1 1 d . .
S3 S 0.73937(10) 0.74310(5) 0.45438(5) 0.0501(2) Uani 1 1 d . .
S2 S 1.24339(9) 0.88057(5) 0.78927(5) 0.0489(2) Uani 1 1 d . .
S4 S 0.52620(10) 0.61326(6) 0.30033(5) 0.0524(2) Uani 1 1 d . .
O4 O -0.3275(4) 0.6047(3) 0.0705(3) 0.1332(15) Uani 1 1 d . .
C26 C 0.1029(4) 0.5106(2) 0.15331(19) 0.0487(7) Uani 1 1 d . .
H25 H 0.140801 0.461301 0.118909 0.058 Uiso 1 1 calc R U
C11 C 1.5804(4) 0.9996(2) 0.8980(2) 0.0539(8) Uani 1 1 d . .
H10 H 1.541646 0.930918 0.889416 0.065 Uiso 1 1 calc R U
O3 O -0.2215(4) 0.7439(3) 0.1590(3) 0.1329(14) Uani 1 1 d . .
N1 N 0.4962(3) 0.86182(14) 0.59015(14) 0.0355(5) Uani 1 1 d . .
C21 C 0.3669(3) 0.60957(17) 0.60753(17) 0.0335(6) Uani 1 1 d . .
C22 C 0.1996(3) 0.5392(2) 0.5728(2) 0.0509(8) Uani 1 1 d . .
H21A H 0.185880 0.527067 0.507679 0.076 Uiso 1 1 calc R U
H21B H 0.109178 0.567295 0.593000 0.076 Uiso 1 1 calc R U
H21C H 0.195766 0.477761 0.595216 0.076 Uiso 1 1 calc R U
N5 N 0.5628(3) 0.71775(14) 0.72767(14) 0.0354(5) Uani 1 1 d . .
C23 C 0.5558(3) 0.65250(18) 0.41827(18) 0.0376(6) Uani 1 1 d . .
C25 C 0.1819(3) 0.54916(18) 0.24047(18) 0.0400(6) Uani 1 1 d . .
C10 C 1.4730(3) 1.0565(2) 0.86858(18) 0.0425(7) Uani 1 1 d . .
C20 C 0.4150(3) 0.64810(17) 0.70521(17) 0.0344(6) Uani 1 1 d . .
C6 C 0.7408(3) 0.98365(18) 0.66856(17) 0.0354(6) Uani 1 1 d . .
N4 N 1.9707(3) 1.1908(2) 1.00132(17) 0.0560(7) Uani 1 1 d . .
C5 C 0.5614(3) 0.95847(18) 0.62348(17) 0.0346(6) Uani 1 1 d . .
C1 C 0.3342(3) 0.8355(2) 0.55169(18) 0.0426(7) Uani 1 1 d . .
H1 H 0.287945 0.768828 0.528391 0.051 Uiso 1 1 calc R U
N8 N -0.2234(5) 0.6572(3) 0.1289(3) 0.0938(13) Uani 1 1 d . .
C3 C 0.2995(4) 0.9986(2) 0.5767(2) 0.0508(8) Uani 1 1 d . .
H3 H 0.233788 1.044865 0.571622 0.061 Uiso 1 1 calc R U
C27 C -0.0318(4) 0.5447(3) 0.1169(2) 0.0602(9) Uani 1 1 d . .
H26 H -0.086203 0.518762 0.058460 0.072 Uiso 1 1 calc R U
C13 C 1.7984(3) 1.1443(2) 0.95365(18) 0.0431(7) Uani 1 1 d . .
C7 C 0.8312(4) 1.08908(19) 0.7040(2) 0.0535(8) Uani 1 1 d . .
H7A H 0.952208 1.094627 0.712761 0.080 Uiso 1 1 calc R U
H7B H 0.794441 1.109808 0.760882 0.080 Uiso 1 1 calc R U
H7C H 0.805206 1.130578 0.661302 0.080 Uiso 1 1 calc R U
C18 C 0.3848(4) 0.6486(2) 0.8610(2) 0.0620(9) Uani 1 1 d . .
H17 H 0.323482 0.625891 0.906340 0.074 Uiso 1 1 calc R U
C12 C 1.7440(4) 1.0432(2) 0.9399(2) 0.0548(8) Uani 1 1 d . .
H11 H 1.816140 1.004374 0.958532 0.066 Uiso 1 1 calc R U
C2 C 0.2307(4) 0.9009(2) 0.5442(2) 0.0488(7) Uani 1 1 d . .
H2 H 0.117427 0.878824 0.517881 0.059 Uiso 1 1 calc R U
C29 C -0.0117(4) 0.6557(2) 0.2563(3) 0.0602(9) Uani 1 1 d . .
H28 H -0.051365 0.704131 0.290922 0.072 Uiso 1 1 calc R U
C28 C -0.0836(4) 0.6185(2) 0.1697(3) 0.0575(9) Uani 1 1 d . .
C15 C 1.5360(4) 1.1584(2) 0.8805(2) 0.0582(9) Uani 1 1 d . .
H14 H 1.467143 1.197599 0.858942 0.070 Uiso 1 1 calc R U
C17 C 0.5383(4) 0.7166(2) 0.8835(2) 0.0540(8) Uani 1 1 d . .
H16 H 0.584110 0.739646 0.943877 0.065 Uiso 1 1 calc R U
C9 C 1.2909(3) 1.0143(2) 0.8259(2) 0.0496(7) Uani 1 1 d . .
H8A H 1.268600 1.046202 0.774043 0.059 Uiso 1 1 calc R U
H8B H 1.215258 1.029170 0.869370 0.059 Uiso 1 1 calc R U
C14 C 1.6979(4) 1.2029(2) 0.9236(2) 0.0572(8) Uani 1 1 d . .
H13 H 1.738084 1.271560 0.932072 0.069 Uiso 1 1 calc R U
C4 C 0.4663(4) 1.0290(2) 0.61689(19) 0.0453(7) Uani 1 1 d . .
H4 H 0.514601 1.095689 0.639309 0.054 Uiso 1 1 calc R U
C19 C 0.3215(4) 0.6140(2) 0.77127(19) 0.0485(7) Uani 1 1 d . .
H18 H 0.216840 0.568264 0.755383 0.058 Uiso 1 1 calc R U
C24 C 0.3325(4) 0.5148(2) 0.2787(2) 0.0497(7) Uani 1 1 d . .
H23A H 0.349470 0.460075 0.236320 0.060 Uiso 1 1 calc R U
H23B H 0.309190 0.490612 0.334827 0.060 Uiso 1 1 calc R U
C30 C 0.1205(4) 0.6204(2) 0.2915(2) 0.0517(8) Uani 1 1 d . .
H29 H 0.170303 0.644768 0.351054 0.062 Uiso 1 1 calc R U
N3 N 0.9734(3) 0.93338(15) 0.72330(14) 0.0382(5) Uani 1 1 d . .
C8 C 1.0389(3) 0.85672(19) 0.72729(17) 0.0374(6) Uani 1 1 d . .
N2 N 0.8099(3) 0.91029(15) 0.67567(14) 0.0345(5) Uani 1 1 d . .
N7 N 0.4413(3) 0.60926(15) 0.46454(14) 0.0380(5) Uani 1 1 d . .
O1 O 2.0097(3) 1.28065(17) 1.02182(16) 0.0752(7) Uani 1 1 d . .
C16 C 0.6229(4) 0.74976(19) 0.81430(18) 0.0430(7) Uani 1 1 d . .
H15 H 0.726517 0.796611 0.828987 0.052 Uiso 1 1 calc R U
O2 O 2.0665(3) 1.13774(19) 1.01734(19) 0.0886(9) Uani 1 1 d . .

loop_
_atom_site_aniso_label
_atom_site_aniso_U_11
_atom_site_aniso_U_22
_atom_site_aniso_U_33
_atom_site_aniso_U_23
_atom_site_aniso_U_13
_atom_site_aniso_U_12
N6 0.0330(13) 0.0316(10) 0.0385(12) 0.0014(9) -0.0005(10) 0.0051(9)
Zn1 0.02975(19) 0.03257(16) 0.04449(19) -0.00009(13) -0.00014(14) -0.00018(13)
S1 0.0335(4) 0.0379(4) 0.0720(5) -0.0014(3) -0.0055(4) 0.0065(3)
S3 0.0429(4) 0.0480(4) 0.0499(4) -0.0043(3) 0.0098(4) -0.0037(3)
S2 0.0323(4) 0.0479(4) 0.0592(5) -0.0017(3) -0.0093(4) 0.0072(3)
S4 0.0446(5) 0.0666(5) 0.0402(4) -0.0022(4) 0.0015(3) 0.0096(4)
O4 0.060(2) 0.193(4) 0.151(3) 0.094(3) -0.024(2) 0.017(2)
C26 0.0464(19) 0.0532(17) 0.0453(17) 0.0005(14) 0.0015(14) 0.0159(15)
C11 0.0405(18) 0.0410(15) 0.071(2) 0.0040(14) -0.0137(16) 0.0026(14)
O3 0.094(2) 0.117(3) 0.228(4) 0.088(3) 0.038(2) 0.069(2)
N1 0.0307(13) 0.0335(11) 0.0408(12) 0.0059(9) 0.0032(10) 0.0054(10)
C21 0.0268(14) 0.0291(12) 0.0425(15) 0.0059(11) -0.0021(12) 0.0047(11)
C22 0.0369(17) 0.0493(16) 0.0563(19) 0.0065(14) -0.0032(14) -0.0057(13)
N5 0.0297(12) 0.0349(11) 0.0389(12) 0.0041(9) -0.0019(10) 0.0056(9)
C23 0.0358(16) 0.0365(13) 0.0399(15) 0.0005(11) 0.0008(12) 0.0124(12)
C25 0.0397(16) 0.0347(13) 0.0429(16) 0.0017(12) -0.0005(13) 0.0083(12)
C10 0.0332(16) 0.0464(15) 0.0422(16) -0.0053(12) -0.0044(13) 0.0089(13)
C20 0.0301(15) 0.0306(12) 0.0418(15) 0.0079(11) 0.0012(12) 0.0062(11)
C6 0.0366(16) 0.0326(13) 0.0354(14) 0.0041(11) 0.0067(12) 0.0046(12)
N4 0.0415(16) 0.0587(17) 0.0560(16) -0.0012(13) -0.0077(13) -0.0003(14)
C5 0.0326(15) 0.0372(13) 0.0353(14) 0.0079(11) 0.0075(12) 0.0084(12)
C1 0.0320(16) 0.0427(15) 0.0499(17) 0.0085(13) -0.0009(13) 0.0042(13)
N8 0.057(2) 0.112(3) 0.143(4) 0.082(3) 0.035(2) 0.039(2)
C3 0.0451(19) 0.0574(18) 0.061(2) 0.0229(15) 0.0082(16) 0.0271(16)
C27 0.046(2) 0.086(2) 0.0485(19) 0.0209(18) -0.0003(16) 0.0110(18)
C13 0.0314(16) 0.0482(16) 0.0428(16) -0.0017(13) -0.0057(13) 0.0048(13)
C7 0.0521(19) 0.0382(15) 0.063(2) -0.0008(14) -0.0021(16) 0.0048(14)
C18 0.065(2) 0.069(2) 0.0464(19) 0.0102(16) 0.0158(17) 0.0009(18)
C12 0.0405(18) 0.0475(17) 0.072(2) 0.0109(15) -0.0130(16) 0.0094(14)
C2 0.0346(17) 0.0602(19) 0.0544(18) 0.0207(15) 0.0035(14) 0.0113(15)
C29 0.047(2) 0.0424(17) 0.094(3) 0.0097(17) 0.0172(19) 0.0117(15)
C28 0.0360(18) 0.062(2) 0.088(3) 0.044(2) 0.0141(18) 0.0185(16)
C15 0.0422(19) 0.0434(16) 0.084(2) -0.0067(16) -0.0121(17) 0.0180(14)
C17 0.058(2) 0.0587(18) 0.0389(17) 0.0022(14) 0.0002(15) 0.0071(16)
C9 0.0332(16) 0.0499(16) 0.0576(19) -0.0066(14) -0.0050(14) 0.0070(13)
C14 0.0449(19) 0.0414(16) 0.076(2) -0.0086(15) -0.0069(17) 0.0085(14)
C4 0.0464(19) 0.0374(14) 0.0546(18) 0.0106(13) 0.0090(15) 0.0121(13)
C19 0.0445(18) 0.0468(16) 0.0488(18) 0.0081(13) 0.0092(15) -0.0021(14)
C24 0.0501(19) 0.0434(15) 0.0496(17) -0.0056(13) -0.0099(15) 0.0134(14)
C30 0.0489(19) 0.0435(16) 0.0573(19) -0.0059(14) -0.0003(15) 0.0111(15)
N3 0.0272(12) 0.0383(12) 0.0428(13) -0.0002(10) -0.0031(10) 0.0022(10)
C8 0.0246(14) 0.0433(15) 0.0405(15) 0.0045(12) 0.0032(12) 0.0019(12)
N2 0.0268(12) 0.0352(11) 0.0384(12) 0.0034(9) 0.0002(10) 0.0046(9)
N7 0.0353(13) 0.0372(11) 0.0358(12) -0.0018(10) -0.0022(10) 0.0046(10)
O1 0.0612(15) 0.0552(14) 0.0876(18) -0.0073(12) -0.0182(13) -0.0080(12)
C16 0.0389(17) 0.0425(15) 0.0420(16) -0.0011(12) -0.0048(13) 0.0070(13)
O2 0.0515(16) 0.0749(17) 0.124(2) 0.0024(15) -0.0367(15) 0.0119(13)

loop_
_atom_type_symbol
_atom_type_description
_atom_type_scat_dispersion_real
_atom_type_scat_dispersion_imag
_atom_type_scat_source
C C 0.0033 0.0016 'International Tables Vol C Tables 4.2.6.8 and 6.1.1.4'
H H 0.0000 0.0000 'International Tables Vol C Tables 4.2.6.8 and 6.1.1.4'
N N 0.0061 0.0033 'International Tables Vol C Tables 4.2.6.8 and 6.1.1.4'
O O 0.0106 0.0060 'International Tables Vol C Tables 4.2.6.8 and 6.1.1.4'
S S 0.1246 0.1234 'International Tables Vol C Tables 4.2.6.8 and 6.1.1.4'
Zn Zn 0.2839 1.4301 'International Tables Vol C Tables 4.2.6.8 and 6.1.1.4'

loop_
_geom_angle_atom_site_label_1
_geom_angle_atom_site_label_2
_geom_angle_atom_site_label_3
_geom_angle
C21 N6 N7 116.9(2)
C21 N6 Zn1 119.37(17)
N7 N6 Zn1 122.43(15)
N2 Zn1 N6 156.30(8)
N2 Zn1 N5 97.28(8)
N6 Zn1 N5 74.13(8)
N2 Zn1 N1 72.55(8)
N6 Zn1 N1 85.07(8)
N5 Zn1 N1 89.06(7)
N2 Zn1 S3 108.67(6)
N6 Zn1 S3 79.74(6)
N5 Zn1 S3 153.45(6)
N1 Zn1 S3 93.36(6)
N2 Zn1 S1 80.97(6)
N6 Zn1 S1 120.64(6)
N5 Zn1 S1 91.57(6)
N1 Zn1 S1 153.37(5)
S3 Zn1 S1 97.79(3)
C8 S1 Zn1 93.32(9)
C23 S3 Zn1 94.39(9)
C8 S2 C9 102.21(13)
C23 S4 C24 104.79(13)
C27 C26 C25 120.4(3)
C27 C26 H25 119.8
C25 C26 H25 119.8
C12 C11 C10 121.0(3)
C12 C11 H10 119.5
C10 C11 H10 119.5
C1 N1 C5 117.3(2)
C1 N1 Zn1 129.59(17)
C5 N1 Zn1 113.10(17)
N6 C21 C20 114.5(2)
N6 C21 C22 124.5(2)
C20 C21 C22 121.0(2)
C21 C22 H21A 109.5
C21 C22 H21B 109.5
H21A C22 H21B 109.5
C21 C22 H21C 109.5
H21A C22 H21C 109.5
H21B C22 H21C 109.5
C16 N5 C20 119.4(2)
C16 N5 Zn1 125.38(18)
C20 N5 Zn1 115.15(16)
N7 C23 S3 130.0(2)
N7 C23 S4 117.44(19)
S3 C23 S4 112.50(15)
C26 C25 C30 118.9(3)
C26 C25 C24 120.4(2)
C30 C25 C24 120.7(3)
C11 C10 C15 118.0(3)
C11 C10 C9 123.8(3)
C15 C10 C9 118.1(3)
N5 C20 C19 120.7(2)
N5 C20 C21 115.6(2)
C19 C20 C21 123.6(2)
N2 C6 C5 116.3(2)
N2 C6 C7 123.1(2)
C5 C6 C7 120.6(2)
O1 N4 O2 123.7(3)
O1 N4 C13 117.9(3)
O2 N4 C13 118.4(3)
N1 C5 C4 122.0(2)
N1 C5 C6 115.3(2)
C4 C5 C6 122.7(2)
N1 C1 C2 124.1(3)
N1 C1 H1 118.0
C2 C1 H1 118.0
O4 N8 O3 125.0(4)
O4 N8 C28 119.4(4)
O3 N8 C28 115.5(4)
C2 C3 C4 119.9(3)
C2 C3 H3 120.1
C4 C3 H3 120.1
C26 C27 C28 118.2(3)
C26 C27 H26 120.9
C28 C27 H26 120.9
C12 C13 C14 121.8(3)
C12 C13 N4 119.0(3)
C14 C13 N4 119.2(3)
C6 C7 H7A 109.5
C6 C7 H7B 109.5
H7A C7 H7B 109.5
C6 C7 H7C 109.5
H7A C7 H7C 109.5
H7B C7 H7C 109.5
C17 C18 C19 119.9(3)
C17 C18 H17 120.1
C19 C18 H17 120.1
C13 C12 C11 119.0(3)
C13 C12 H11 120.5
C11 C12 H11 120.5
C3 C2 C1 117.9(3)
C3 C2 H2 121.0
C1 C2 H2 121.0
C28 C29 C30 118.3(3)
C28 C29 H28 120.9
C30 C29 H28 120.9
C29 C28 C27 122.7(3)
C29 C28 N8 119.6(4)
C27 C28 N8 117.8(4)
C14 C15 C10 121.5(3)
C14 C15 H14 119.2
C10 C15 H14 119.2
C18 C17 C16 118.1(3)
C18 C17 H16 121.0
C16 C17 H16 121.0
C10 C9 S2 112.7(2)
C10 C9 H8A 109.1
S2 C9 H8A 109.1
C10 C9 H8B 109.1
S2 C9 H8B 109.1
H8A C9 H8B 107.8
C13 C14 C15 118.6(3)
C13 C14 H13 120.7
C15 C14 H13 120.7
C3 C4 C5 118.8(3)
C3 C4 H4 120.6
C5 C4 H4 120.6
C18 C19 C20 119.2(3)
C18 C19 H18 120.4
C20 C19 H18 120.4
C25 C24 S4 112.06(19)
C25 C24 H23A 109.2
S4 C24 H23A 109.2
C25 C24 H23B 109.2
S4 C24 H23B 109.2
H23A C24 H23B 107.9
C29 C30 C25 121.5(3)
C29 C30 H29 119.3
C25 C30 H29 119.3
C8 N3 N2 113.8(2)
N3 C8 S1 130.5(2)
N3 C8 S2 115.98(19)
S1 C8 S2 113.48(16)
C6 N2 N3 116.2(2)
C6 N2 Zn1 122.41(17)
N3 N2 Zn1 121.36(15)
C23 N7 N6 112.8(2)
N5 C16 C17 122.7(3)
N5 C16 H15 118.6
C17 C16 H15 118.6

loop_
_geom_bond_atom_site_label_1
_geom_bond_atom_site_label_2
_geom_bond_distance
N6 C21 1.293(3)
N6 N7 1.387(3)
N6 Zn1 2.126(2)
Zn1 N2 2.110(2)
Zn1 N5 2.179(2)
Zn1 N1 2.329(2)
Zn1 S3 2.4513(8)
Zn1 S1 2.4574(8)
S1 C8 1.712(3)
S3 C23 1.714(3)
S2 C8 1.759(3)
S2 C9 1.821(3)
S4 C23 1.758(3)
S4 C24 1.814(3)
O4 N8 1.196(5)
C26 C27 1.379(4)
C26 C25 1.380(4)
C26 H25 0.9300
C11 C12 1.378(4)
C11 C10 1.382(4)
C11 H10 0.9300
O3 N8 1.233(5)
N1 C1 1.331(3)
N1 C5 1.345(3)
C21 C20 1.475(3)
C21 C22 1.488(3)
C22 H21A 0.9600
C22 H21B 0.9600
C22 H21C 0.9600
N5 C16 1.323(3)
N5 C20 1.346(3)
C23 N7 1.304(3)
C25 C30 1.384(4)
C25 C24 1.498(4)
C10 C15 1.385(4)
C10 C9 1.504(4)
C20 C19 1.378(4)
C6 N2 1.285(3)
C6 C5 1.487(4)
C6 C7 1.494(3)
N4 O1 1.215(3)
N4 O2 1.216(3)
N4 C13 1.470(3)
C5 C4 1.388(4)
C1 C2 1.378(4)
C1 H1 0.9300
N8 C28 1.475(4)
C3 C2 1.360(4)
C3 C4 1.374(4)
C3 H3 0.9300
C27 C28 1.380(5)
C27 H26 0.9300
C13 C12 1.365(4)
C13 C14 1.365(4)
C7 H7A 0.9600
C7 H7B 0.9600
C7 H7C 0.9600
C18 C17 1.368(4)
C18 C19 1.376(4)
C18 H17 0.9300
C12 H11 0.9300
C2 H2 0.9300
C29 C28 1.355(5)
C29 C30 1.365(4)
C29 H28 0.9300
C15 C14 1.375(4)
C15 H14 0.9300
C17 C16 1.376(4)
C17 H16 0.9300
C9 H8A 0.9700
C9 H8B 0.9700
C14 H13 0.9300
C4 H4 0.9300
C19 H18 0.9300
C24 H23A 0.9700
C24 H23B 0.9700
C30 H29 0.9300
N3 C8 1.303(3)
N3 N2 1.390(3)
C16 H15 0.9300
